data_1506465
loop_
_publ_author_name
'Liu, Jin'
'Wendt, Natalie L.'
'Boarman, Kelly J.'

_publ_section_title
;
 Trifluoromethyl groups in crystal design of 1,4-diphenyl-1,3-butadienes
 for topochemical [2 + 2] photodimerization.
;
_journal_issue 6
_journal_name_full 'Organic letters'
_journal_page_first 1007
_journal_page_last 1010
_journal_paper_doi 10.1021/ol0475111
_journal_volume 7
_journal_year 2005
_chemical_formula_moiety 'C18 H10 F8'
_chemical_formula_sum 'C18 H10 F8'
_chemical_formula_weight 378.26
_chemical_name_common 04256a
_chemical_name_systematic
; 

 ? 

;
_space_group_IT_number 2
_symmetry_cell_setting triclinic
_symmetry_space_group_name_Hall '-P 1'
_symmetry_space_group_name_H-M 'P -1'
_atom_sites_solution_hydrogens geom
_atom_sites_solution_primary direct
_atom_sites_solution_secondary difmap
_audit_creation_method SHELXL-97
_cell_angle_alpha 104.706(2)
_cell_angle_beta 97.670(2)
_cell_angle_gamma 104.072(2)
_cell_formula_units_Z 1
_cell_length_a 4.7834(9)
_cell_length_b 7.7026(15)
_cell_length_c 11.290(2)
_cell_measurement_reflns_used 2971
_cell_measurement_temperature 100(2)
_cell_measurement_theta_max 27.51
_cell_measurement_theta_min 2.86
_cell_volume 381.74(12)
_computing_cell_refinement 'Bruker SMART'
_computing_data_collection 'Bruker SMART'
_computing_data_reduction 'Bruker SAINT'
_computing_molecular_graphics 'Bruker SHELXTL'
_computing_publication_material 'Bruker SHELXTL'
_computing_structure_refinement 'Bruker SHELXTL'
_computing_structure_solution 'Bruker SHELXTL'
_diffrn_ambient_temperature 100(2)
_diffrn_measured_fraction_theta_full 0.984
_diffrn_measured_fraction_theta_max 0.984
_diffrn_measurement_device_type 'CCD area detector'
_diffrn_measurement_method 'phi and omega scans'
_diffrn_radiation_monochromator graphite
_diffrn_radiation_source 'sealed tube'
_diffrn_radiation_type MoK\a
_diffrn_radiation_wavelength 0.71073
_diffrn_reflns_av_R_equivalents 0.0288
_diffrn_reflns_av_sigmaI/netI 0.0294
_diffrn_reflns_limit_h_max 6
_diffrn_reflns_limit_h_min -6
_diffrn_reflns_limit_k_max 9
_diffrn_reflns_limit_k_min -9
_diffrn_reflns_limit_l_max 14
_diffrn_reflns_limit_l_min 0
_diffrn_reflns_number 4509
_diffrn_reflns_theta_full 27.54
_diffrn_reflns_theta_max 27.54
_diffrn_reflns_theta_min 1.91
_exptl_absorpt_coefficient_mu 0.164
_exptl_absorpt_correction_T_max 0.9649
_exptl_absorpt_correction_T_min 0.9449
_exptl_absorpt_correction_type multi-scan
_exptl_absorpt_process_details 'SADABS (Sheldrick, 2003)'
_exptl_crystal_colour Colorless
_exptl_crystal_density_diffrn 1.645
_exptl_crystal_density_method 'not measured'
_exptl_crystal_description Block
_exptl_crystal_F_000 190
_exptl_crystal_size_max 0.35
_exptl_crystal_size_mid 0.25
_exptl_crystal_size_min 0.22
_refine_diff_density_max 0.407
_refine_diff_density_min -0.208
_refine_diff_density_rms 0.049
_refine_ls_extinction_method none
_refine_ls_goodness_of_fit_ref 1.044
_refine_ls_hydrogen_treatment mixed
_refine_ls_matrix_type full
_refine_ls_number_parameters 118
_refine_ls_number_reflns 1731
_refine_ls_number_restraints 0
_refine_ls_restrained_S_all 1.044
_refine_ls_R_factor_all 0.0438
_refine_ls_R_factor_gt 0.0351
_refine_ls_shift/su_max 0.000
_refine_ls_shift/su_mean 0.000
_refine_ls_structure_factor_coef Fsqd
_refine_ls_weighting_details 'calc w=1/[\s^2^(Fo^2^)+(0.0412P)^2^+0.1826P] where P=(Fo^2^+2Fc^2^)/3'
_refine_ls_weighting_scheme calc
_refine_ls_wR_factor_gt 0.0904
_refine_ls_wR_factor_ref 0.0966
_reflns_number_gt 1448
_reflns_number_total 1731
_reflns_threshold_expression >2sigma(I)
_cod_data_source_file ol0475111si20050128_024635.cif
_cod_data_source_block 04256a
_cod_depositor_comments
;
The following automatic conversions were performed:

'_symmetry_cell_setting' value 'Triclinic' changed to 'triclinic'
according to /home/saulius/struct/CIF-dictionaries/cif_core.dic
dictionary named 'cif_core.dic' version 2.4.1 from
2010-06-29.

'_exptl_absorpt_correction_type' value 'Multi-scan'
changed to 'multi-scan' according to
/home/saulius/struct/CIF-dictionaries/cif_core.dic dictionary named
'cif_core.dic' version 2.4.1 from 2010-06-29.

Automatic conversion script
Id: cif_fix_values 1715 2011-07-08 13:25:40Z adriana 
;
_cod_original_cell_volume 381.72(13)
_cod_original_sg_symbol_H-M P-1
_cod_database_code 1506465

loop_
_symmetry_equiv_pos_as_xyz
'x, y, z'
'-x, -y, -z'

loop_
_atom_site_label
_atom_site_type_symbol
_atom_site_fract_x
_atom_site_fract_y
_atom_site_fract_z
_atom_site_U_iso_or_equiv
_atom_site_adp_type
_atom_site_occupancy
_atom_site_symmetry_multiplicity
_atom_site_calc_flag
_atom_site_refinement_flags
C1 C -0.0833(3) 0.29841(19) 0.29319(13) 0.0199(3) Uani 1 1 d .
C2 C -0.3070(3) 0.12635(19) 0.24358(13) 0.0188(3) Uani 1 1 d .
C3 C -0.5424(3) 0.1011(2) 0.14753(13) 0.0211(3) Uani 1 1 d .
H3A H -0.6925 -0.0152 0.1149 0.025 Uiso 1 1 calc R
C4 C -0.5521(3) 0.2483(2) 0.10126(13) 0.0227(3) Uani 1 1 d .
F1 F -0.7816(2) 0.22380(13) 0.00719(8) 0.0306(2) Uani 1 1 d .
C5 C -0.3393(3) 0.4190(2) 0.14535(14) 0.0248(3) Uani 1 1 d .
H5A H -0.3513 0.5182 0.1110 0.030 Uiso 1 1 calc R
C6 C -0.1079(3) 0.4422(2) 0.24097(14) 0.0242(3) Uani 1 1 d .
H6A H 0.0396 0.5597 0.2724 0.029 Uiso 1 1 calc R
C7 C -0.3024(3) -0.0356(2) 0.29450(14) 0.0222(3) Uani 1 1 d .
F2 F -0.3129(2) 0.00493(14) 0.41645(9) 0.0335(2) Uani 1 1 d .
F3 F -0.05760(18) -0.09111(12) 0.28438(9) 0.0267(2) Uani 1 1 d .
F4 F -0.52999(19) -0.18796(12) 0.23498(9) 0.0321(2) Uani 1 1 d .
C8 C 0.1682(3) 0.3280(2) 0.39463(14) 0.0238(3) Uani 1 1 d .
H8A H 0.1811 0.2232 0.4225 0.029 Uiso 1 1 calc R
C9 C 0.3791(3) 0.4892(2) 0.45062(13) 0.0226(3) Uani 1 1 d .
H9A H 0.3692 0.5954 0.4239 0.027 Uiso 1 1 calc R

loop_
_atom_site_aniso_label
_atom_site_aniso_U_11
_atom_site_aniso_U_22
_atom_site_aniso_U_33
_atom_site_aniso_U_23
_atom_site_aniso_U_13
_atom_site_aniso_U_12
C1 0.0190(6) 0.0206(7) 0.0196(7) 0.0048(5) 0.0051(5) 0.0057(5)
C2 0.0184(6) 0.0200(7) 0.0205(7) 0.0063(5) 0.0079(5) 0.0077(5)
C3 0.0170(6) 0.0211(7) 0.0232(7) 0.0041(5) 0.0047(5) 0.0043(5)
C4 0.0200(7) 0.0278(7) 0.0199(7) 0.0059(6) 0.0015(5) 0.0087(6)
F1 0.0257(5) 0.0331(5) 0.0290(5) 0.0097(4) -0.0059(4) 0.0069(4)
C5 0.0273(7) 0.0237(7) 0.0253(7) 0.0104(6) 0.0035(6) 0.0087(6)
C6 0.0235(7) 0.0202(7) 0.0263(7) 0.0068(6) 0.0025(6) 0.0033(6)
C7 0.0193(6) 0.0216(7) 0.0273(7) 0.0087(6) 0.0073(5) 0.0058(5)
F2 0.0444(6) 0.0364(5) 0.0307(5) 0.0196(4) 0.0178(4) 0.0162(4)
F3 0.0209(4) 0.0255(5) 0.0391(5) 0.0144(4) 0.0075(4) 0.0105(3)
F4 0.0217(4) 0.0221(5) 0.0512(6) 0.0154(4) 0.0037(4) 0.0017(4)
C8 0.0238(7) 0.0240(7) 0.0245(7) 0.0094(6) 0.0030(6) 0.0075(6)
C9 0.0220(7) 0.0246(7) 0.0220(7) 0.0069(6) 0.0033(6) 0.0086(6)

loop_
_atom_type_symbol
_atom_type_description
_atom_type_scat_dispersion_real
_atom_type_scat_dispersion_imag
_atom_type_scat_source
C C 0.0033 0.0016 'International Tables Vol C Tables 4.2.6.8 and 6.1.1.4'
H H 0.0000 0.0000 'International Tables Vol C Tables 4.2.6.8 and 6.1.1.4'
F F 0.0171 0.0103 'International Tables Vol C Tables 4.2.6.8 and 6.1.1.4'

loop_
_geom_angle_atom_site_label_1
_geom_angle_atom_site_label_2
_geom_angle_atom_site_label_3
_geom_angle
_geom_angle_site_symmetry_1
_geom_angle_site_symmetry_3
C6 C1 C2 116.93(13) . .
C6 C1 C8 120.74(13) . .
C2 C1 C8 122.34(13) . .
C3 C2 C1 121.44(13) . .
C3 C2 C7 117.62(12) . .
C1 C2 C7 120.93(12) . .
C4 C3 C2 118.36(13) . .
C4 C3 H3A 120.8 . .
C2 C3 H3A 120.8 . .
F1 C4 C3 118.46(13) . .
F1 C4 C5 118.71(13) . .
C3 C4 C5 122.83(13) . .
C4 C5 C6 118.15(13) . .
C4 C5 H5A 120.9 . .
C6 C5 H5A 120.9 . .
C5 C6 C1 122.29(13) . .
C5 C6 H6A 118.9 . .
C1 C6 H6A 118.9 . .
F4 C7 F2 106.45(11) . .
F4 C7 F3 105.82(11) . .
F2 C7 F3 106.04(11) . .
F4 C7 C2 112.59(12) . .
F2 C7 C2 112.56(12) . .
F3 C7 C2 112.83(11) . .
C9 C8 C1 125.68(13) . .
C9 C8 H8A 117.2 . .
C1 C8 H8A 117.2 . .
C8 C9 C9 123.55(17) . 2_666
C8 C9 H9A 118.2 . .
C9 C9 H9A 118.2 2_666 .

loop_
_geom_bond_atom_site_label_1
_geom_bond_atom_site_label_2
_geom_bond_distance
_geom_bond_site_symmetry_2
C1 C6 1.402(2) .
C1 C2 1.4103(19) .
C1 C8 1.4754(19) .
C2 C3 1.3937(19) .
C2 C7 1.5035(19) .
C3 C4 1.371(2) .
C3 H3A 0.9500 .
C4 F1 1.3619(16) .
C4 C5 1.377(2) .
C5 C6 1.382(2) .
C5 H5A 0.9500 .
C6 H6A 0.9500 .
C7 F4 1.3406(17) .
C7 F2 1.3428(18) .
C7 F3 1.3499(16) .
C8 C9 1.334(2) .
C8 H8A 0.9500 .
C9 C9 1.441(3) 2_666
C9 H9A 0.9500 .

loop_
_geom_torsion_atom_site_label_1
_geom_torsion_atom_site_label_2
_geom_torsion_atom_site_label_3
_geom_torsion_atom_site_label_4
_geom_torsion
_geom_torsion_site_symmetry_4
C6 C1 C2 C3 -0.3(2) .
C8 C1 C2 C3 -179.85(13) .
C6 C1 C2 C7 -179.16(13) .
C8 C1 C2 C7 1.3(2) .
C1 C2 C3 C4 0.2(2) .
C7 C2 C3 C4 179.09(12) .
C2 C3 C4 F1 179.84(12) .
C2 C3 C4 C5 0.2(2) .
F1 C4 C5 C6 179.88(13) .
C3 C4 C5 C6 -0.5(2) .
C4 C5 C6 C1 0.3(2) .
C2 C1 C6 C5 0.1(2) .
C8 C1 C6 C5 179.57(13) .
C3 C2 C7 F4 1.94(18) .
C1 C2 C7 F4 -179.19(12) .
C3 C2 C7 F2 -118.38(14) .
C1 C2 C7 F2 60.48(17) .
C3 C2 C7 F3 121.65(13) .
C1 C2 C7 F3 -59.49(17) .
C6 C1 C8 C9 4.3(2) .
C2 C1 C8 C9 -176.23(14) .
C1 C8 C9 C9 -179.90(16) 2_666
